data_7230905
loop_
_publ_author_name
'Senadi, Gopal Chandru'
'Wang, Jeh-Jeng'

_publ_section_title
;
 p-TsOH promoted synthesis of benzo-fused O-heterocycles from
 alkynolsviaring contraction and C--O scission strategy
;
_journal_issue 15
_journal_name_full 'Green Chemistry'
_journal_page_first 3420
_journal_paper_doi 10.1039/C8GC00749G
_journal_volume 20
_journal_year 2018
_chemical_formula_moiety 'C12 H10 O3'
_chemical_formula_sum 'C12 H10 O3'
_chemical_formula_weight 202.20
_space_group_crystal_system monoclinic
_space_group_IT_number 14
_space_group_name_Hall '-P 2ybc'
_space_group_name_H-M_alt 'P 1 21/c 1'
_symmetry_space_group_name_Hall '-P 2ybc'
_symmetry_space_group_name_H-M 'P 1 21/c 1'
_atom_sites_solution_hydrogens geom
_audit_creation_method SHELXL-2014/7
_audit_update_record
;
2018-01-03 deposited with the CCDC.
2018-06-18 downloaded from the CCDC.
;
_cell_angle_alpha 90
_cell_angle_beta 112.716(19)
_cell_angle_gamma 90
_cell_formula_units_Z 4
_cell_length_a 9.5200(17)
_cell_length_b 13.2012(20)
_cell_length_c 8.3853(14)
_cell_measurement_reflns_used 836
_cell_measurement_temperature 297(2)
_cell_measurement_theta_max 25.6130
_cell_measurement_theta_min 3.0490
_cell_volume 972.1(3)
_computing_cell_refinement
; 
CrysAlis RED, Oxford Diffraction Ltd., 
Version 1.171.32.29 (release 10-06-2008 CrysAlis171 .NET) 
(compiled Jun 10 2008,16:49:55) 
;
_computing_data_collection
; 
CrysAlis CCD, Oxford Diffraction Ltd., 
Version 1.171.32.29 (release 10-06-2008 CrysAlis171 .NET) 
(compiled Jun 10 2008,16:49:55) 
;
_computing_data_reduction
; 
CrysAlis RED, Oxford Diffraction Ltd., 
Version 1.171.32.29 (release 10-06-2008 CrysAlis171 .NET) 
(compiled Jun 10 2008,16:49:55) 
;
_computing_structure_refinement 'SHELXL-2014/7 (Sheldrick, 2014)'
_diffrn_ambient_temperature 297(2)
_diffrn_measured_fraction_theta_full 0.999
_diffrn_measured_fraction_theta_max 0.863
_diffrn_measurement_device_type 'CCD detector'
_diffrn_measurement_method '\w scans'
_diffrn_radiation_probe x-ray
_diffrn_radiation_type MoK\a
_diffrn_radiation_wavelength 0.71073
_diffrn_reflns_av_R_equivalents 0.0242
_diffrn_reflns_av_unetI/netI 0.0515
_diffrn_reflns_Laue_measured_fraction_full 0.999
_diffrn_reflns_Laue_measured_fraction_max 0.863
_diffrn_reflns_limit_h_max 11
_diffrn_reflns_limit_h_min -12
_diffrn_reflns_limit_k_max 9
_diffrn_reflns_limit_k_min -17
_diffrn_reflns_limit_l_max 11
_diffrn_reflns_limit_l_min -10
_diffrn_reflns_number 4189
_diffrn_reflns_point_group_measured_fraction_full 0.999
_diffrn_reflns_point_group_measured_fraction_max 0.863
_diffrn_reflns_theta_full 25.242
_diffrn_reflns_theta_max 28.974
_diffrn_reflns_theta_min 2.786
_exptl_absorpt_coefficient_mu 0.099
_exptl_absorpt_correction_T_max 1.00000
_exptl_absorpt_correction_T_min 0.87586
_exptl_absorpt_correction_type multi-scan
_exptl_absorpt_process_details
;
CrysAlisPro, Agilent Technologies,
Version 1.171.36.24 (release 03-12-2012 CrysAlis171 .NET)
(compiled Dec  3 2012,18:21:49)
Empirical absorption correction using spherical harmonics,
 implemented in SCALE3 ABSPACK scaling algorithm.
;
_exptl_crystal_colour grey
_exptl_crystal_density_diffrn 1.382
_exptl_crystal_description parallelepiped
_exptl_crystal_F_000 424
_exptl_crystal_size_max 0.62
_exptl_crystal_size_mid 0.20
_exptl_crystal_size_min 0.18
_refine_diff_density_max 0.213
_refine_diff_density_min -0.154
_refine_diff_density_rms 0.037
_refine_ls_extinction_coef 0.018(3)
_refine_ls_extinction_expression Fc^*^=kFc[1+0.001xFc^2^\l^3^/sin(2\q)]^-1/4^
_refine_ls_extinction_method 'SHELXL-2014/7 (Sheldrick 2014'
_refine_ls_goodness_of_fit_ref 1.046
_refine_ls_hydrogen_treatment constr
_refine_ls_matrix_type full
_refine_ls_number_parameters 137
_refine_ls_number_reflns 2225
_refine_ls_number_restraints 0
_refine_ls_restrained_S_all 1.046
_refine_ls_R_factor_all 0.0995
_refine_ls_R_factor_gt 0.0549
_refine_ls_shift/su_max 0.000
_refine_ls_shift/su_mean 0.000
_refine_ls_structure_factor_coef Fsqd
_refine_ls_weighting_details 'w=1/[\s^2^(Fo^2^)+(0.0563P)^2^+0.0537P] where P=(Fo^2^+2Fc^2^)/3'
_refine_ls_weighting_scheme calc
_refine_ls_wR_factor_gt 0.1170
_refine_ls_wR_factor_ref 0.1454
_reflns_Friedel_coverage 0.000
_reflns_number_gt 1352
_reflns_number_total 2225
_reflns_threshold_expression 'I > 2\s(I)'
_cod_data_source_file c8gc00749g2.cif
_cod_data_source_block rp12173
_cod_depositor_comments 'Adding full bibliography for 7230903--7230905.cif.'
_cod_database_code 7230905
_shelx_shelxl_version_number 2014/7
_shelx_space_group_comment
;
The symmetry employed for this shelxl refinement is uniquely defined
by the following loop, which should always be used as a source of
symmetry information in preference to the above space-group names.
They are only intended as comments.
;

loop_
_space_group_symop_operation_xyz
'x, y, z'
'-x, y+1/2, -z+1/2'
'-x, -y, -z'
'x, -y-1/2, z-1/2'

loop_
_atom_site_label
_atom_site_type_symbol
_atom_site_fract_x
_atom_site_fract_y
_atom_site_fract_z
_atom_site_U_iso_or_equiv
_atom_site_adp_type
_atom_site_occupancy
_atom_site_site_symmetry_order
_atom_site_calc_flag
_atom_site_refinement_flags_posn
_atom_site_refinement_flags_adp
O1 O 0.81044(17) 0.09253(11) -0.00872(19) 0.0567(5) Uani 1 1 d . .
O2 O 0.88363(17) 0.40355(11) 0.12168(18) 0.0545(5) Uani 1 1 d . .
O3 O 0.5833(2) 0.38528(14) -0.2780(2) 0.0814(6) Uani 1 1 d . .
C1 C 0.6594(3) 0.06849(19) -0.1384(3) 0.0664(7) Uani 1 1 d . .
H1A H 0.5969 0.0372 -0.0840 0.080 Uiso 1 1 calc R U
H1B H 0.6678 0.0220 -0.2239 0.080 Uiso 1 1 calc R U
C2 C 0.5896(2) 0.16740(18) -0.2225(3) 0.0564(6) Uani 1 1 d . .
H2A H 0.5751 0.1687 -0.3435 0.068 Uiso 1 1 calc R U
H2B H 0.4926 0.1793 -0.2129 0.068 Uiso 1 1 calc R U
C3 C 0.7068(2) 0.24365(17) -0.1196(2) 0.0423(5) Uani 1 1 d . .
C4 C 0.8276(2) 0.19493(16) -0.0031(2) 0.0399(5) Uani 1 1 d . .
C5 C 0.9713(2) 0.22937(15) 0.1295(2) 0.0392(5) Uani 1 1 d . .
C6 C 1.0883(2) 0.15950(17) 0.2103(3) 0.0478(6) Uani 1 1 d . .
H6A H 1.0757 0.0923 0.1743 0.057 Uiso 1 1 calc R U
C7 C 1.2214(2) 0.1889(2) 0.3422(3) 0.0567(6) Uani 1 1 d . .
H7A H 1.2983 0.1418 0.3940 0.068 Uiso 1 1 calc R U
C8 C 1.2406(3) 0.2886(2) 0.3977(3) 0.0583(7) Uani 1 1 d . .
H8A H 1.3301 0.3084 0.4873 0.070 Uiso 1 1 calc R U
C9 C 1.1277(3) 0.35831(18) 0.3205(3) 0.0552(6) Uani 1 1 d . .
H9A H 1.1408 0.4251 0.3588 0.066 Uiso 1 1 calc R U
C10 C 0.9944(2) 0.32999(16) 0.1861(2) 0.0428(5) Uani 1 1 d . .
C11 C 0.8242(3) 0.41953(17) -0.0611(3) 0.0548(6) Uani 1 1 d . .
H11A H 0.9055 0.4101 -0.1023 0.066 Uiso 1 1 calc R U
H11B H 0.7895 0.4891 -0.0849 0.066 Uiso 1 1 calc R U
C12 C 0.6944(3) 0.34996(18) -0.1602(3) 0.0508(6) Uani 1 1 d . .

loop_
_atom_site_aniso_label
_atom_site_aniso_U_11
_atom_site_aniso_U_22
_atom_site_aniso_U_33
_atom_site_aniso_U_23
_atom_site_aniso_U_13
_atom_site_aniso_U_12
O1 0.0487(9) 0.0333(8) 0.0688(10) 0.0026(7) 0.0016(7) -0.0068(7)
O2 0.0672(11) 0.0383(9) 0.0515(9) -0.0049(7) 0.0157(7) 0.0088(8)
O3 0.0632(12) 0.0636(12) 0.0881(13) 0.0200(10) -0.0029(10) 0.0195(10)
C1 0.0522(15) 0.0515(15) 0.0756(16) -0.0065(13) 0.0028(12) -0.0135(12)
C2 0.0375(12) 0.0605(16) 0.0616(14) -0.0042(12) 0.0084(10) -0.0005(12)
C3 0.0346(10) 0.0430(12) 0.0455(10) 0.0034(10) 0.0113(8) 0.0020(10)
C4 0.0395(11) 0.0324(11) 0.0463(11) 0.0017(9) 0.0151(9) -0.0015(9)
C5 0.0385(11) 0.0380(12) 0.0387(10) 0.0012(9) 0.0124(8) -0.0013(9)
C6 0.0454(13) 0.0425(13) 0.0493(12) 0.0016(10) 0.0114(10) 0.0007(10)
C7 0.0442(13) 0.0613(16) 0.0526(13) 0.0052(12) 0.0056(10) 0.0049(12)
C8 0.0495(13) 0.0689(17) 0.0447(12) -0.0040(12) 0.0053(10) -0.0101(13)
C9 0.0616(15) 0.0504(14) 0.0471(12) -0.0094(11) 0.0138(11) -0.0106(12)
C10 0.0482(12) 0.0394(12) 0.0392(11) 0.0004(9) 0.0151(9) -0.0003(10)
C11 0.0641(15) 0.0360(12) 0.0572(14) 0.0083(11) 0.0155(11) 0.0069(11)
C12 0.0461(13) 0.0496(14) 0.0526(13) 0.0047(11) 0.0144(10) 0.0091(11)

loop_
_atom_type_symbol
_atom_type_description
_atom_type_scat_dispersion_real
_atom_type_scat_dispersion_imag
_atom_type_scat_source
C C 0.0033 0.0016 'International Tables Vol C Tables 4.2.6.8 and 6.1.1.4'
H H 0.0000 0.0000 'International Tables Vol C Tables 4.2.6.8 and 6.1.1.4'
O O 0.0106 0.0060 'International Tables Vol C Tables 4.2.6.8 and 6.1.1.4'

loop_
_geom_angle_atom_site_label_1
_geom_angle_atom_site_label_2
_geom_angle_atom_site_label_3
_geom_angle
C4 O1 C1 108.15(16)
C10 O2 C11 116.72(16)
O1 C1 C2 106.76(18)
O1 C1 H1A 110.4
C2 C1 H1A 110.4
O1 C1 H1B 110.4
C2 C1 H1B 110.4
H1A C1 H1B 108.6
C3 C2 C1 102.42(17)
C3 C2 H2A 111.3
C1 C2 H2A 111.3
C3 C2 H2B 111.3
C1 C2 H2B 111.3
H2A C2 H2B 109.2
C4 C3 C12 127.26(19)
C4 C3 C2 109.43(19)
C12 C3 C2 122.84(18)
C3 C4 O1 113.03(17)
C3 C4 C5 133.4(2)
O1 C4 C5 113.55(17)
C10 C5 C6 117.98(18)
C10 C5 C4 122.08(18)
C6 C5 C4 119.86(19)
C7 C6 C5 121.0(2)
C7 C6 H6A 119.5
C5 C6 H6A 119.5
C6 C7 C8 119.9(2)
C6 C7 H7A 120.1
C8 C7 H7A 120.1
C9 C8 C7 120.1(2)
C9 C8 H8A 119.9
C7 C8 H8A 119.9
C10 C9 C8 120.5(2)
C10 C9 H9A 119.7
C8 C9 H9A 119.7
O2 C10 C9 116.76(19)
O2 C10 C5 122.60(18)
C9 C10 C5 120.5(2)
O2 C11 C12 113.73(18)
O2 C11 H11A 108.8
C12 C11 H11A 108.8
O2 C11 H11B 108.8
C12 C11 H11B 108.8
H11A C11 H11B 107.7
O3 C12 C3 121.9(2)
O3 C12 C11 118.8(2)
C3 C12 C11 119.31(18)

loop_
_geom_bond_atom_site_label_1
_geom_bond_atom_site_label_2
_geom_bond_distance
O1 C4 1.360(3)
O1 C1 1.464(3)
O2 C10 1.381(2)
O2 C11 1.430(3)
O3 C12 1.227(3)
C1 C2 1.511(3)
C1 H1A 0.9700
C1 H1B 0.9700
C2 C3 1.503(3)
C2 H2A 0.9700
C2 H2B 0.9700
C3 C4 1.350(3)
C3 C12 1.438(3)
C4 C5 1.463(3)
C5 C10 1.399(3)
C5 C6 1.402(3)
C6 C7 1.378(3)
C6 H6A 0.9300
C7 C8 1.384(3)
C7 H7A 0.9300
C8 C9 1.372(3)
C8 H8A 0.9300
C9 C10 1.384(3)
C9 H9A 0.9300
C11 C12 1.506(3)
C11 H11A 0.9700
C11 H11B 0.9700
